data_4034413
loop_
_publ_author_name
'Li, Shasha'
'Zhang, Jinxia'
'Li, Hongjie'
'Feng, Lifei'
'Jiao, Peng'

_publ_section_title
;
 Preparation and Application of Amino Phosphine Ligands Bearing
 Spiro[indane-1,2'-pyrrolidine] Backbone.
;
_journal_issue 15
_journal_name_full 'The Journal of organic chemistry'
_journal_page_first 9460
_journal_page_last 9473
_journal_paper_doi 10.1021/acs.joc.9b00875
_journal_volume 84
_journal_year 2019
_chemical_absolute_configuration ad
_chemical_formula_moiety 'C13 H15 N O2'
_chemical_formula_sum 'C13 H15 N O2'
_chemical_formula_weight 217.26
_space_group_crystal_system monoclinic
_space_group_IT_number 4
_space_group_name_Hall 'P 2yb'
_space_group_name_H-M_alt 'P 1 21 1'
_atom_sites_solution_hydrogens geom
_audit_creation_date 2018-11-29
_audit_creation_method
;
Olex2 1.2
(compiled 2018.05.29 svn.r3508 for OlexSys, GUI svn.r5506)
;
_cell_angle_alpha 90
_cell_angle_beta 95.2490(10)
_cell_angle_gamma 90
_cell_formula_units_Z 2
_cell_length_a 8.00540(10)
_cell_length_b 7.73140(10)
_cell_length_c 8.68840(10)
_cell_measurement_reflns_used 6900
_cell_measurement_temperature 100.00(10)
_cell_measurement_theta_max 73.1090
_cell_measurement_theta_min 5.0980
_cell_volume 535.496(11)
_computing_cell_refinement 'CrysAlisPro 1.171.39.32a (Rigaku OD, 2017)'
_computing_data_collection 'CrysAlisPro 1.171.39.32a (Rigaku OD, 2017)'
_computing_data_reduction 'CrysAlisPro 1.171.39.32a (Rigaku OD, 2017)'
_computing_molecular_graphics 'Olex2 (Dolomanov et al., 2009)'
_computing_publication_material 'Olex2 (Dolomanov et al., 2009)'
_computing_structure_refinement 'ShelXL (Sheldrick, 2015)'
_computing_structure_solution 'SHELXT 2014/5 (Sheldrick, 2014)'
_diffrn_ambient_environment N~2~
_diffrn_ambient_temperature 100.00(10)
_diffrn_detector 'CCD plate'
_diffrn_detector_area_resol_mean 5.3127
_diffrn_detector_type AtlasS2
_diffrn_measured_fraction_theta_full 1.000
_diffrn_measured_fraction_theta_max 0.999
_diffrn_measurement_details
;
List of Runs (angles in degrees, time in seconds):

  # Type    Start    End  Width  t~exp~   \w     \q     \k     \f   Frames
--------------------------------------------------------------------------
  1  \w      0.00  25.00   1.00    1.00    --   38.00  93.00-136.81   25
  2  \w    -62.00 -17.00   1.00    1.00    --  -41.49 -37.00  90.00   45
  3  \w    -45.00 -13.00   1.00    1.00    --  -41.49 -57.00   0.00   32
  4  \w   -106.00 -80.00   1.00    1.00    --  -41.49 -37.00  90.00   26
  5  \w    -61.00  32.00   1.00    1.00    --  -41.49  37.00-180.00   93
  6  \w    -94.00 -60.00   1.00    1.00    --  -41.49 -57.00   0.00   34
  7  \w     27.00  78.00   1.00    1.00    --   41.49  37.00-180.00   51
  8  \w     23.00  98.00   1.00    1.00    --   41.49-125.00 -30.00   75
  9  \w    -30.00  72.00   1.00    1.00    --   41.49 -77.00   0.00  102
 10  \w     17.00  42.00   1.00    1.00    --   50.00  80.00 -21.29   25
 11  \w     17.00  43.00   1.00    1.00    --   50.00  78.00 127.94   26
 12  \w     18.00  44.00   1.00    1.00    --   50.00  79.00  52.88   26
 13  \w     17.00  42.00   1.00    1.00    --   50.00  79.00 -86.70   25
 14  \w     96.00 123.00   1.00    1.00    --   54.00  77.00  99.82   27
 15  \w     22.00  53.00   1.00    1.00    --   54.00  77.00 -46.86   31
 16  \w     23.00  48.00   1.00    1.00    --   54.00  77.00  99.82   25
 17  \w     27.00  64.00   1.00    1.00    --   58.00  75.00-159.52   37
 18  \w     28.00  54.00   1.00    1.00    --   58.00  65.00 145.05   26
 19  \w     33.00  59.00   1.00    1.00    --   62.00  77.00  -7.50   26
 20  \w     35.00  60.00   1.00    1.00    --   66.00  76.00 150.33   25
 21  \w     38.00  64.00   1.00    1.00    --   66.00  64.00-139.22   26
 22  \w     39.00  65.00   1.00    1.00    --   70.00  75.00 136.06   26
 23  \w     38.00 144.00   1.00    1.00    --   70.00  76.00  17.90  106
 24  \w     42.00 111.00   1.00    1.00    --   74.00  77.00-135.33   69
 25  \w     57.00  85.00   1.00    1.00    --   86.00  62.00 -56.98   28
 26  \w     95.00 177.00   1.00    1.00    --  107.19 125.00-120.00   82
 27  \w     75.00 168.00   1.00    1.00    --  107.19  77.00  60.00   93
 28  \w     79.00 119.00   1.00    1.00    --  107.19  61.00 -30.00   40
 29  \w     25.00 106.00   1.00    1.00    --  107.19 -94.00-180.00   81
 30  \w     76.00 177.00   1.00    1.00    --  107.19  77.00-150.00  101
 31  \w     67.00 104.00   1.00    1.00    --  107.19 -94.00  30.00   37
 32  \w     78.00 129.00   1.00    1.00    --  107.19  61.00 -90.00   51
 33  \w     75.00 101.00   1.00    1.00    --  107.19  77.00 120.00   26
 34  \w     82.00 115.00   1.00    1.00    --  107.19  61.00  30.00   33
 35  \w     57.00 128.00   1.00    1.00    --  107.19 -61.00 -60.00   71
 36  \w     82.00 108.00   1.00    1.00    --  107.19  45.00 -90.00   26
 37  \w    117.00 144.00   1.00    1.00    --  107.19  77.00 -60.00   27
 38  \w    117.00 142.00   1.00    1.00    --  107.19  77.00  30.00   25
 39  \w     76.00 114.00   1.00    1.00    --  107.19  77.00 -60.00   38
 40  \w     76.00 149.00   1.00    1.00    --  107.19  77.00-180.00   73
 41  \w     77.00 107.00   1.00    1.00    --  107.19  77.00  30.00   30
 42  \w     78.00 104.00   1.00    1.00    --  107.19  61.00-180.00   26
 43  \w     79.00 109.00   1.00    1.00    --  107.19  61.00  60.00   30
 44  \w     75.00 176.00   1.00    1.00    --  107.19  77.00 -30.00  101
 45  \w     79.00 176.00   1.00    1.00    --  107.19  61.00 150.00   97
 46  \w    122.00 174.00   1.00    1.00    --  107.19  77.00   0.00   52
 47  \w     78.00 105.00   1.00    1.00    --  107.19  77.00   0.00   27
 48  \w     25.00 108.00   1.00    1.00    --  107.19 -94.00 -90.00   83
 49  \w     75.00 177.00   1.00    1.00    --  107.19  77.00  90.00  102
 50  \w     85.00 112.00   1.00    1.00    --  107.19  61.00   0.00   27
;
_diffrn_measurement_device 'four-circle diffractometer'
_diffrn_measurement_device_type 'SuperNova, Dual, Cu at home/near, AtlasS2'
_diffrn_measurement_method '\w scans'
_diffrn_orient_matrix_type 'CrysAlisPro convention (1999,Acta A55,543-557)'
_diffrn_orient_matrix_UB_11 0.1793286000
_diffrn_orient_matrix_UB_12 0.0296911000
_diffrn_orient_matrix_UB_13 -0.0451897000
_diffrn_orient_matrix_UB_21 0.0599045000
_diffrn_orient_matrix_UB_22 0.0388891000
_diffrn_orient_matrix_UB_23 0.1701376000
_diffrn_orient_matrix_UB_31 0.0397114000
_diffrn_orient_matrix_UB_32 -0.1931412000
_diffrn_orient_matrix_UB_33 0.0272800000
_diffrn_radiation_monochromator mirror
_diffrn_radiation_probe x-ray
_diffrn_radiation_type CuK\a
_diffrn_radiation_wavelength 1.54184
_diffrn_reflns_av_R_equivalents 0.0210
_diffrn_reflns_av_unetI/netI 0.0161
_diffrn_reflns_Laue_measured_fraction_full 1.000
_diffrn_reflns_Laue_measured_fraction_max 0.999
_diffrn_reflns_limit_h_max 9
_diffrn_reflns_limit_h_min -9
_diffrn_reflns_limit_k_max 8
_diffrn_reflns_limit_k_min -9
_diffrn_reflns_limit_l_max 10
_diffrn_reflns_limit_l_min -10
_diffrn_reflns_number 7770
_diffrn_reflns_point_group_measured_fraction_full 0.976
_diffrn_reflns_point_group_measured_fraction_max 0.971
_diffrn_reflns_theta_full 67.684
_diffrn_reflns_theta_max 69.863
_diffrn_reflns_theta_min 5.112
_diffrn_source 'micro-focus sealed X-ray tube'
_diffrn_source_type 'SuperNova (Cu) X-ray Source'
_exptl_absorpt_coefficient_mu 0.732
_exptl_absorpt_correction_T_max 1.00000
_exptl_absorpt_correction_T_min 0.62370
_exptl_absorpt_correction_type multi-scan
_exptl_absorpt_process_details
;
CrysAlisPro 1.171.39.32a (Rigaku Oxford Diffraction, 2017)
Empirical absorption correction using spherical harmonics,
 implemented in SCALE3 ABSPACK scaling algorithm.
;
_exptl_crystal_colour 'clear light colourless'
_exptl_crystal_density_diffrn 1.347
_exptl_crystal_description block
_exptl_crystal_F_000 232
_exptl_crystal_size_max 0.4
_exptl_crystal_size_mid 0.25
_exptl_crystal_size_min 0.2
_refine_diff_density_max 0.128
_refine_diff_density_min -0.192
_refine_diff_density_rms 0.047
_refine_ls_abs_structure_details
;
 Flack x determined using 864 quotients [(I+)-(I-)]/[(I+)+(I-)]
 (Parsons, Flack and Wagner, Acta Cryst. B69 (2013) 249-259).
;
_refine_ls_abs_structure_Flack -0.01(7)
_refine_ls_extinction_method none
_refine_ls_goodness_of_fit_ref 1.103
_refine_ls_hydrogen_treatment constr
_refine_ls_matrix_type full
_refine_ls_number_parameters 146
_refine_ls_number_reflns 1979
_refine_ls_number_restraints 1
_refine_ls_restrained_S_all 1.102
_refine_ls_R_factor_all 0.0270
_refine_ls_R_factor_gt 0.0269
_refine_ls_shift/su_max 0.000
_refine_ls_shift/su_mean 0.000
_refine_ls_structure_factor_coef Fsqd
_refine_ls_weighting_details 'w=1/[\s^2^(Fo^2^)+(0.0366P)^2^+0.1108P] where P=(Fo^2^+2Fc^2^)/3'
_refine_ls_weighting_scheme calc
_refine_ls_wR_factor_gt 0.0674
_refine_ls_wR_factor_ref 0.0675
_reflns_Friedel_coverage 0.801
_reflns_Friedel_fraction_full 0.947
_reflns_Friedel_fraction_max 0.937
_reflns_number_gt 1961
_reflns_number_total 1979
_reflns_threshold_expression 'I > 2\s(I)'
_cod_data_source_file 8.cif
_cod_data_source_block fjj20180815
_cod_database_code 4034413
_shelx_shelxl_version_number 2018/3
_chemical_oxdiff_formula 'C1 H1 N1 O1'
_shelx_space_group_comment
;
The symmetry employed for this shelxl refinement is uniquely defined
by the following loop, which should always be used as a source of
symmetry information in preference to the above space-group names.
They are only intended as comments.
;
_shelx_estimated_absorpt_t_max 0.867
_shelx_estimated_absorpt_t_min 0.758
_reflns_odcompleteness_completeness 100.00
_reflns_odcompleteness_iscentric 1
_reflns_odcompleteness_theta 66.97
_olex2_refinement_description
;
1. Fixed Uiso
 At 1.2 times of:
  All C(H) groups, All C(H,H) groups, All N(H) groups
 At 1.5 times of:
  All C(H,H,H) groups
2.a Secondary CH2 refined with riding coordinates:
 C2(H2A,H2B), C3(H3A,H3B), C12(H12A,H12B), C11(H11A,H11B)
2.b Aromatic/amide H refined with riding coordinates:
 N10(H10), C6(H6), C5(H5), C7(H7)
2.c Idealised Me refined as rotating group:
 C16(H16A,H16B,H16C)
;
_olex2_submission_special_instructions 'No special instructions were received'
_oxdiff_exptl_absorpt_empirical_details
;
Empirical correction (ABSPACK) includes:
- Absorption correction using spherical harmonics
- Frame scaling
;
_oxdiff_exptl_absorpt_empirical_full_max 1.429
_oxdiff_exptl_absorpt_empirical_full_min 0.599

loop_
_space_group_symop_operation_xyz
'x, y, z'
'-x, y+1/2, -z'

loop_
_atom_site_label
_atom_site_type_symbol
_atom_site_fract_x
_atom_site_fract_y
_atom_site_fract_z
_atom_site_U_iso_or_equiv
_atom_site_adp_type
_atom_site_occupancy
_atom_site_site_symmetry_order
_atom_site_calc_flag
_atom_site_refinement_flags_posn
O14 O 0.98805(14) 0.71115(17) 0.54751(13) 0.0176(3) Uani 1 1 d .
O15 O 0.48483(15) 0.68632(18) 0.32337(15) 0.0198(3) Uani 1 1 d .
N10 N 0.88865(17) 0.5373(2) 0.34697(16) 0.0138(3) Uani 1 1 d .
H10 H 0.930059 0.440246 0.387309 0.017 Uiso 1 1 calc R
C9 C 0.6196(2) 0.4541(2) 0.21137(19) 0.0141(4) Uani 1 1 d .
C13 C 0.91318(19) 0.6898(2) 0.41744(19) 0.0146(4) Uani 1 1 d .
C4 C 0.6243(2) 0.2832(2) 0.16226(19) 0.0160(4) Uani 1 1 d .
C2 C 0.8625(2) 0.4271(2) 0.0761(2) 0.0168(4) Uani 1 1 d .
H2A H 0.831392 0.470736 -0.029809 0.020 Uiso 1 1 calc R
H2B H 0.986379 0.424531 0.094489 0.020 Uiso 1 1 calc R
C1 C 0.7870(2) 0.5432(2) 0.19644(19) 0.0141(4) Uani 1 1 d .
C6 C 0.3535(2) 0.2338(3) 0.2472(2) 0.0201(4) Uani 1 1 d .
H6 H 0.262514 0.158290 0.261326 0.024 Uiso 1 1 calc R
C8 C 0.4785(2) 0.5169(2) 0.27745(19) 0.0154(4) Uani 1 1 d .
C5 C 0.4918(2) 0.1700(3) 0.1805(2) 0.0198(4) Uani 1 1 d .
H5 H 0.496215 0.052848 0.148285 0.024 Uiso 1 1 calc R
C7 C 0.3441(2) 0.4063(3) 0.2941(2) 0.0186(4) Uani 1 1 d .
H7 H 0.246787 0.447655 0.337065 0.022 Uiso 1 1 calc R
C3 C 0.7893(2) 0.2456(2) 0.0961(2) 0.0175(4) Uani 1 1 d .
H3A H 0.771005 0.184716 -0.004258 0.021 Uiso 1 1 calc R
H3B H 0.863876 0.174931 0.168298 0.021 Uiso 1 1 calc R
C12 C 0.8367(2) 0.8303(2) 0.3131(2) 0.0175(4) Uani 1 1 d .
H12A H 0.918680 0.923908 0.300539 0.021 Uiso 1 1 calc R
H12B H 0.736519 0.880184 0.355397 0.021 Uiso 1 1 calc R
C11 C 0.7885(2) 0.7392(2) 0.1590(2) 0.0169(4) Uani 1 1 d .
H11A H 0.871451 0.764802 0.084328 0.020 Uiso 1 1 calc R
H11B H 0.676457 0.777633 0.114384 0.020 Uiso 1 1 calc R
C16 C 0.3431(2) 0.7534(3) 0.3921(2) 0.0224(4) Uani 1 1 d .
H16A H 0.243364 0.745300 0.318114 0.034 Uiso 1 1 calc GR
H16B H 0.363413 0.874760 0.420555 0.034 Uiso 1 1 calc GR
H16C H 0.325118 0.686255 0.484816 0.034 Uiso 1 1 calc GR

loop_
_atom_site_aniso_label
_atom_site_aniso_U_11
_atom_site_aniso_U_22
_atom_site_aniso_U_33
_atom_site_aniso_U_23
_atom_site_aniso_U_13
_atom_site_aniso_U_12
O14 0.0157(6) 0.0185(7) 0.0178(6) -0.0015(5) -0.0025(5) -0.0015(5)
O15 0.0152(6) 0.0200(7) 0.0249(6) -0.0053(5) 0.0063(5) 0.0009(5)
N10 0.0128(7) 0.0134(8) 0.0148(7) 0.0017(6) -0.0009(5) 0.0009(6)
C9 0.0132(7) 0.0176(9) 0.0111(7) 0.0009(6) -0.0010(6) -0.0003(7)
C13 0.0097(7) 0.0163(9) 0.0183(8) -0.0005(7) 0.0040(6) -0.0007(6)
C4 0.0158(8) 0.0189(10) 0.0125(7) -0.0002(7) -0.0025(6) 0.0017(7)
C2 0.0152(8) 0.0189(10) 0.0165(8) 0.0003(7) 0.0036(6) 0.0017(7)
C1 0.0128(7) 0.0164(9) 0.0130(8) 0.0013(7) 0.0009(6) 0.0018(7)
C6 0.0175(8) 0.0244(11) 0.0178(8) 0.0011(8) -0.0021(6) -0.0069(7)
C8 0.0152(8) 0.0181(10) 0.0125(8) -0.0003(7) -0.0010(6) 0.0006(7)
C5 0.0224(9) 0.0181(10) 0.0178(8) -0.0010(7) -0.0035(7) -0.0028(7)
C7 0.0134(8) 0.0269(11) 0.0155(8) 0.0001(7) 0.0008(6) -0.0004(7)
C3 0.0179(8) 0.0164(10) 0.0181(8) -0.0024(7) 0.0019(6) 0.0018(7)
C12 0.0168(8) 0.0151(9) 0.0201(9) -0.0001(7) -0.0004(7) -0.0005(7)
C11 0.0175(8) 0.0160(10) 0.0173(8) 0.0023(7) 0.0020(6) -0.0006(7)
C16 0.0186(9) 0.0265(11) 0.0229(9) -0.0046(8) 0.0059(7) 0.0049(8)

loop_
_atom_type_symbol
_atom_type_description
_atom_type_scat_dispersion_real
_atom_type_scat_dispersion_imag
_atom_type_scat_source
C C 0.0181 0.0091 'International Tables Vol C Tables 4.2.6.8 and 6.1.1.4'
H H 0.0000 0.0000 'International Tables Vol C Tables 4.2.6.8 and 6.1.1.4'
N N 0.0311 0.0180 'International Tables Vol C Tables 4.2.6.8 and 6.1.1.4'
O O 0.0492 0.0322 'International Tables Vol C Tables 4.2.6.8 and 6.1.1.4'

loop_
_geom_angle_atom_site_label_1
_geom_angle_atom_site_label_2
_geom_angle_atom_site_label_3
_geom_angle
C8 O15 C16 117.40(14)
C13 N10 H10 122.4
C13 N10 C1 115.15(14)
C1 N10 H10 122.4
C4 C9 C1 110.80(15)
C4 C9 C8 120.06(16)
C8 C9 C1 128.86(16)
O14 C13 N10 125.01(16)
O14 C13 C12 125.96(17)
N10 C13 C12 109.03(14)
C9 C4 C5 121.25(16)
C9 C4 C3 110.33(15)
C5 C4 C3 128.40(17)
H2A C2 H2B 108.7
C1 C2 H2A 110.5
C1 C2 H2B 110.5
C3 C2 H2A 110.5
C3 C2 H2B 110.5
C3 C2 C1 106.09(14)
N10 C1 C9 109.18(13)
N10 C1 C2 111.36(14)
N10 C1 C11 101.64(14)
C9 C1 C2 101.35(14)
C9 C1 C11 118.93(14)
C2 C1 C11 114.56(14)
C5 C6 H6 119.1
C5 C6 C7 121.79(17)
C7 C6 H6 119.1
O15 C8 C9 116.22(15)
O15 C8 C7 124.45(15)
C7 C8 C9 119.32(17)
C4 C5 H5 121.0
C6 C5 C4 118.00(18)
C6 C5 H5 121.0
C6 C7 H7 120.2
C8 C7 C6 119.55(16)
C8 C7 H7 120.2
C4 C3 C2 102.88(14)
C4 C3 H3A 111.2
C4 C3 H3B 111.2
C2 C3 H3A 111.2
C2 C3 H3B 111.2
H3A C3 H3B 109.1
C13 C12 H12A 110.9
C13 C12 H12B 110.9
C13 C12 C11 104.49(15)
H12A C12 H12B 108.9
C11 C12 H12A 110.9
C11 C12 H12B 110.9
C1 C11 H11A 110.6
C1 C11 H11B 110.6
C12 C11 C1 105.82(14)
C12 C11 H11A 110.6
C12 C11 H11B 110.6
H11A C11 H11B 108.7
O15 C16 H16A 109.5
O15 C16 H16B 109.5
O15 C16 H16C 109.5
H16A C16 H16B 109.5
H16A C16 H16C 109.5
H16B C16 H16C 109.5

loop_
_geom_bond_atom_site_label_1
_geom_bond_atom_site_label_2
_geom_bond_distance
O14 C13 1.241(2)
O15 C8 1.369(2)
O15 C16 1.427(2)
N10 H10 0.8800
N10 C13 1.335(2)
N10 C1 1.476(2)
C9 C4 1.391(3)
C9 C1 1.523(2)
C9 C8 1.400(2)
C13 C12 1.508(3)
C4 C5 1.395(3)
C4 C3 1.516(2)
C2 H2A 0.9900
C2 H2B 0.9900
C2 C1 1.543(2)
C2 C3 1.537(3)
C1 C11 1.550(3)
C6 H6 0.9500
C6 C5 1.386(3)
C6 C7 1.398(3)
C8 C7 1.392(2)
C5 H5 0.9500
C7 H7 0.9500
C3 H3A 0.9900
C3 H3B 0.9900
C12 H12A 0.9900
C12 H12B 0.9900
C12 C11 1.531(2)
C11 H11A 0.9900
C11 H11B 0.9900
C16 H16A 0.9800
C16 H16B 0.9800
C16 H16C 0.9800

loop_
_geom_torsion_atom_site_label_1
_geom_torsion_atom_site_label_2
_geom_torsion_atom_site_label_3
_geom_torsion_atom_site_label_4
_geom_torsion
O14 C13 C12 C11 170.52(15)
O15 C8 C7 C6 -178.08(15)
N10 C13 C12 C11 -9.06(17)
N10 C1 C11 C12 -19.21(16)
C9 C4 C5 C6 1.0(2)
C9 C4 C3 C2 -13.41(18)
C9 C1 C11 C12 100.60(17)
C9 C8 C7 C6 1.1(2)
C13 N10 C1 C9 -111.59(16)
C13 N10 C1 C2 137.33(15)
C13 N10 C1 C11 14.90(17)
C13 C12 C11 C1 17.65(17)
C4 C9 C1 N10 -96.34(17)
C4 C9 C1 C2 21.24(17)
C4 C9 C1 C11 147.79(15)
C4 C9 C8 O15 179.64(14)
C4 C9 C8 C7 0.4(2)
C2 C1 C11 C12 -139.41(14)
C1 N10 C13 O14 176.43(15)
C1 N10 C13 C12 -3.99(18)
C1 C9 C4 C5 173.04(15)
C1 C9 C4 C3 -5.16(19)
C1 C9 C8 O15 6.3(2)
C1 C9 C8 C7 -173.01(15)
C1 C2 C3 C4 26.38(17)
C8 C9 C4 C5 -1.5(2)
C8 C9 C4 C3 -179.65(14)
C8 C9 C1 N10 77.5(2)
C8 C9 C1 C2 -164.88(16)
C8 C9 C1 C11 -38.3(2)
C5 C4 C3 C2 168.56(16)
C5 C6 C7 C8 -1.6(3)
C7 C6 C5 C4 0.6(3)
C3 C4 C5 C6 178.82(16)
C3 C2 C1 N10 87.14(17)
C3 C2 C1 C9 -28.85(16)
C3 C2 C1 C11 -158.22(14)
C16 O15 C8 C9 -179.59(14)
C16 O15 C8 C7 -0.4(2)
